data_7242406
loop_
_publ_author_name
'Tiwari, Ranjay K.'
'Shruti, Ipsha'
'Behera, J. N.'

_publ_section_title
;
 Synthesis, structure and the Hirshfeld surface analysis of three novel
 metal-tiron coordination complexes
;
_journal_issue 18
_journal_name_full 'RSC Advances'
_journal_page_first 10767
_journal_page_last 10776
_journal_paper_doi 10.1039/D1RA00207D
_journal_volume 11
_journal_year 2021
_chemical_formula_moiety 'C52 H50 Cd2 N8 O20 S4, 0.5(O2)'
_chemical_formula_sum 'C52 H50 Cd2 N8 O21 S4'
_chemical_formula_weight 1474.02
_space_group_crystal_system monoclinic
_space_group_IT_number 14
_space_group_name_Hall '-P 2ybc'
_space_group_name_H-M_alt 'P 1 21/c 1'
_atom_sites_solution_hydrogens mixed
_atom_sites_solution_primary dual
_audit_creation_date 2021-01-01
_audit_creation_method
;
Olex2 1.3-beta
(compiled 2020.04.02 svn.r1fbe7b6f for OlexSys, GUI svn.r6076)
;
_audit_update_record
;
2021-01-10 deposited with the CCDC.	2021-02-15 downloaded from the CCDC.
;
_cell_angle_alpha 90
_cell_angle_beta 104.009(2)
_cell_angle_gamma 90
_cell_formula_units_Z 2
_cell_length_a 7.3724(2)
_cell_length_b 33.4103(9)
_cell_length_c 11.7744(3)
_cell_measurement_reflns_used 5130
_cell_measurement_temperature 296.15(2)
_cell_measurement_theta_max 21.24
_cell_measurement_theta_min 2.44
_cell_volume 2813.94(13)
_computing_cell_refinement 'SAINT v8.34A (Bruker, 2013)'
_computing_data_reduction 'SAINT v8.34A (Bruker, 2013)'
_computing_molecular_graphics 'Olex2 1.3-beta (Dolomanov et al., 2009)'
_computing_publication_material 'Olex2 1.3-beta (Dolomanov et al., 2009)'
_computing_structure_refinement 'SHELXL 2018/3 (Sheldrick, 2015)'
_computing_structure_solution 'SHELXT  (Sheldrick, 2015)'
_diffrn_ambient_temperature 296.15(2)
_diffrn_measured_fraction_theta_full 0.999
_diffrn_measured_fraction_theta_max 0.999
_diffrn_measurement_device_type 'Bruker APEX-II CCD'
_diffrn_measurement_method '\f and \w scans'
_diffrn_radiation_type MoK\a
_diffrn_radiation_wavelength 0.71073
_diffrn_reflns_av_R_equivalents 0.0800
_diffrn_reflns_av_unetI/netI 0.0485
_diffrn_reflns_Laue_measured_fraction_full 0.999
_diffrn_reflns_Laue_measured_fraction_max 0.999
_diffrn_reflns_limit_h_max 7
_diffrn_reflns_limit_h_min -9
_diffrn_reflns_limit_k_max 41
_diffrn_reflns_limit_k_min -41
_diffrn_reflns_limit_l_max 14
_diffrn_reflns_limit_l_min -14
_diffrn_reflns_number 43935
_diffrn_reflns_point_group_measured_fraction_full 0.999
_diffrn_reflns_point_group_measured_fraction_max 0.999
_diffrn_reflns_theta_full 25.242
_diffrn_reflns_theta_max 26.372
_diffrn_reflns_theta_min 1.884
_exptl_absorpt_coefficient_mu 0.992
_exptl_absorpt_correction_T_max 0.7458
_exptl_absorpt_correction_T_min 0.6888
_exptl_absorpt_correction_type multi-scan
_exptl_absorpt_process_details
'SADABS-2014/5 (Bruker,2014/5) was used for absorption correction. wR2(int) was 0.0670 before and 0.0597 after correction. The Ratio of minimum to maximum transmission is 0.9236. The \l/2 correction factor is 0.00150.'
_exptl_crystal_colour 'clear light colourless'
_exptl_crystal_colour_lustre clear
_exptl_crystal_colour_modifier light
_exptl_crystal_colour_primary colourless
_exptl_crystal_density_diffrn 1.740
_exptl_crystal_description needle
_exptl_crystal_F_000 1488
_exptl_crystal_size_max 0.27
_exptl_crystal_size_mid 0.25
_exptl_crystal_size_min 0.22
_refine_diff_density_max 0.502
_refine_diff_density_min -0.593
_refine_diff_density_rms 0.088
_refine_ls_extinction_method none
_refine_ls_goodness_of_fit_ref 1.030
_refine_ls_hydrogen_treatment mixed
_refine_ls_matrix_type full
_refine_ls_number_parameters 440
_refine_ls_number_reflns 5747
_refine_ls_number_restraints 20
_refine_ls_restrained_S_all 1.029
_refine_ls_R_factor_all 0.0602
_refine_ls_R_factor_gt 0.0373
_refine_ls_shift/su_max 0.001
_refine_ls_shift/su_mean 0.000
_refine_ls_structure_factor_coef Fsqd
_refine_ls_weighting_details 'w=1/[\s^2^(Fo^2^)+(0.0234P)^2^+3.0532P] where P=(Fo^2^+2Fc^2^)/3'
_refine_ls_weighting_scheme calc
_refine_ls_wR_factor_gt 0.0707
_refine_ls_wR_factor_ref 0.0795
_reflns_Friedel_coverage 0.000
_reflns_number_gt 4271
_reflns_number_total 5747
_reflns_threshold_expression 'I > 2\s(I)'
_cod_data_source_file d1ra00207d2.cif
_cod_data_source_block 1
_cod_database_code 7242406
_shelx_shelxl_version_number 2018/3
_shelx_space_group_comment
;
The symmetry employed for this shelxl refinement is uniquely defined
by the following loop, which should always be used as a source of
symmetry information in preference to the above space-group names.
They are only intended as comments.
;
_shelx_estimated_absorpt_t_max 0.811
_shelx_estimated_absorpt_t_min 0.776
_olex2_refinement_description
;
1. Fixed Uiso
 At 1.2 times of:
  All C(H) groups
 At 1.5 times of:
  All O(H) groups, All S(H,H,H,H) groups
2. Restrained distances
 O1W-H1WB = O1W-H1WA = O2W_$1-H2WA_$1 = O2W_$1-H2WB_$1
 0.8 with sigma of 0.02
 H2WA-H2WB
 1.25 with sigma of 0.04
 H1WB-H1WA
 1.25 with sigma of 0.04
3. Rigid body (RIGU) restrains
 O2A, O2, O3A, O3, S1A, S1
 with sigma for 1-2 distances of 0.004 and sigma for 1-3 distances of 0.004
 O3, O3A, O2, S1, S1A, O2A
 with sigma for 1-2 distances of 0.004 and sigma for 1-3 distances of 0.004
4. Others
 Sof(O2A)=Sof(O3A)=1-FVAR(1)
 Sof(O2)=Sof(O3)=FVAR(1)
 Sof(S1A)=1-FVAR(2)
 Sof(S1)=FVAR(2)
 Fixed Sof: O3W(0.5)
5.a Aromatic/amide H refined with riding coordinates:
 C15(H15), C12(H12), C16(H16), C10(H10), C7(H7A), C8(H8A), C11(H11), C4(H4),
 C13(H13), C17(H17), C6(H6), C18(H18), C23(H23), C21(H21), C26(H26), C25(H25),
 C20(H20), C22(H22)
5.b Idealised tetrahedral OH refined as rotating group:
 O8(H8), O7(H7)
;
_olex2_submission_special_instructions 'No special instructions were received'

loop_
_space_group_symop_operation_xyz
'x, y, z'
'-x, y+1/2, -z+1/2'
'-x, -y, -z'
'x, -y-1/2, z-1/2'

loop_
_atom_site_label
_atom_site_type_symbol
_atom_site_fract_x
_atom_site_fract_y
_atom_site_fract_z
_atom_site_U_iso_or_equiv
_atom_site_adp_type
_atom_site_occupancy
_atom_site_site_symmetry_order
_atom_site_calc_flag
_atom_site_refinement_flags_posn
_atom_site_refinement_flags_adp
_atom_site_refinement_flags_occupancy
_atom_site_disorder_assembly
_atom_site_disorder_group
Cd1 Cd 0.54081(3) 0.62561(2) 0.42324(2) 0.02615(8) Uani 1 1 d . . . . .
S2 S 0.53786(13) 0.69194(3) 0.99621(8) 0.0365(2) Uani 1 1 d . . . . .
S1 S 0.287(3) 0.58909(14) 0.6259(7) 0.0325(17) Uani 0.57(4) 1 d . . P A 1
O1 O 0.3377(4) 0.61725(8) 0.5459(2) 0.0430(7) Uani 1 1 d . . . . .
O4 O 0.6667(4) 0.70333(9) 0.9275(3) 0.0495(8) Uani 1 1 d . . . . .
N2 N 1.3509(4) 0.82206(8) 0.8370(2) 0.0272(6) Uani 1 1 d . . . . .
O6 O 0.4392(4) 0.72573(9) 1.0309(3) 0.0552(8) Uani 1 1 d . . . . .
N3 N 0.3695(4) 0.58187(9) 0.2795(3) 0.0341(7) Uani 1 1 d . . . . .
N1 N 0.7469(4) 0.66997(9) 0.5425(2) 0.0299(7) Uani 1 1 d . . . . .
O8 O -0.1350(4) 0.63963(9) 0.8639(3) 0.0593(9) Uani 1 1 d . . . . .
H8 H -0.154025 0.660689 0.894815 0.089 Uiso 1 1 calc R U . . .
O5 O 0.6205(4) 0.66631(10) 1.0934(3) 0.0668(10) Uani 1 1 d . . . . .
O7 O 0.1222(4) 0.68720(10) 0.9954(3) 0.0589(9) Uani 1 1 d . . . . .
H7 H 0.206495 0.702743 1.025010 0.088 Uiso 1 1 calc R U . . .
N4 N 0.1910(5) 0.43877(11) -0.1795(3) 0.0460(9) Uani 1 1 d . . . . .
C14 C 1.1137(5) 0.76076(10) 0.7263(3) 0.0245(7) Uani 1 1 d . . . . .
C9 C 0.9876(5) 0.72867(10) 0.6650(3) 0.0261(7) Uani 1 1 d . . . . .
C15 C 1.0446(5) 0.79774(11) 0.7503(3) 0.0325(8) Uani 1 1 d . . . . .
H15 H 0.916471 0.802469 0.730329 0.039 Uiso 1 1 calc R U . . .
C3 C 0.3603(5) 0.66273(10) 0.9034(3) 0.0278(8) Uani 1 1 d . . . . .
C19 C 0.2799(5) 0.52547(10) 0.0972(3) 0.0301(8) Uani 1 1 d . . . . .
C24 C 0.2445(5) 0.49564(11) 0.0012(3) 0.0332(8) Uani 1 1 d . . . . .
C2 C 0.1781(5) 0.66375(11) 0.9178(3) 0.0313(8) Uani 1 1 d . . . . .
C12 C 1.4165(5) 0.78640(10) 0.8158(3) 0.0321(8) Uani 1 1 d . . . . .
H12 H 1.544817 0.782114 0.839352 0.039 Uiso 1 1 calc R U . . .
C16 C 1.1645(5) 0.82713(11) 0.8032(3) 0.0335(9) Uani 1 1 d . . . . .
H16 H 1.114969 0.851804 0.816432 0.040 Uiso 1 1 calc R U . . .
C10 C 1.0428(5) 0.70332(12) 0.5867(3) 0.0370(9) Uani 1 1 d . . . . .
H10 H 1.161807 0.705473 0.573518 0.044 Uiso 1 1 calc R U . . .
C7 C 0.6957(5) 0.69405(11) 0.6196(3) 0.0354(9) Uani 1 1 d . . . . .
H7A H 0.576776 0.690943 0.632311 0.042 Uiso 1 1 calc R U . . .
C8 C 0.8100(5) 0.72323(11) 0.6813(3) 0.0359(9) Uani 1 1 d . . . . .
H8A H 0.767568 0.739318 0.733948 0.043 Uiso 1 1 calc R U . . .
C11 C 0.9195(5) 0.67483(12) 0.5285(3) 0.0375(9) Uani 1 1 d . . . . .
H11 H 0.959138 0.658015 0.476347 0.045 Uiso 1 1 calc R U . . .
C4 C 0.4029(5) 0.63844(10) 0.8172(3) 0.0315(8) Uani 1 1 d . . . . .
H4 H 0.523695 0.637916 0.806263 0.038 Uiso 1 1 calc R U . . .
C13 C 1.3052(5) 0.75541(10) 0.7608(3) 0.0300(8) Uani 1 1 d . . . . .
H13 H 1.358454 0.731199 0.747175 0.036 Uiso 1 1 calc R U . . .
C1 C 0.0416(5) 0.63955(12) 0.8487(3) 0.0370(9) Uani 1 1 d . . . . .
C17 C 0.3386(6) 0.59257(11) 0.1677(3) 0.0414(10) Uani 1 1 d . . . . .
H17 H 0.347607 0.619546 0.150427 0.050 Uiso 1 1 calc R U . . .
C6 C 0.0844(5) 0.61522(11) 0.7640(3) 0.0386(9) Uani 1 1 d . . . . .
H6 H -0.006885 0.598977 0.717840 0.046 Uiso 1 1 calc R U . . .
C18 C 0.2938(6) 0.56588(11) 0.0761(3) 0.0414(10) Uani 1 1 d . . . . .
H18 H 0.272807 0.575118 -0.000470 0.050 Uiso 1 1 calc R U . . .
C5 C 0.2651(6) 0.61527(11) 0.7485(3) 0.0360(9) Uani 1 1 d . . . . .
C23 C 0.2272(7) 0.50605(13) -0.1131(4) 0.0585(13) Uani 1 1 d . . . . .
H23 H 0.232869 0.532896 -0.132887 0.070 Uiso 1 1 calc R U . . .
C21 C 0.3495(7) 0.54331(12) 0.3004(3) 0.0540(12) Uani 1 1 d . . . . .
H21 H 0.366521 0.535057 0.377708 0.065 Uiso 1 1 calc R U . . .
C26 C 0.2062(7) 0.42841(13) -0.0697(4) 0.0575(13) Uani 1 1 d . . . . .
H26 H 0.198725 0.401344 -0.053043 0.069 Uiso 1 1 calc R U . . .
C25 C 0.2328(6) 0.45530(12) 0.0228(4) 0.0505(11) Uani 1 1 d . . . . .
H25 H 0.242575 0.446164 0.098643 0.061 Uiso 1 1 calc R U . . .
C20 C 0.3046(7) 0.51486(12) 0.2132(4) 0.0569(13) Uani 1 1 d . . . . .
H20 H 0.290899 0.488258 0.232835 0.068 Uiso 1 1 calc R U . . .
C22 C 0.2015(7) 0.47738(14) -0.1994(4) 0.0623(14) Uani 1 1 d . . . . .
H22 H 0.190978 0.485729 -0.276063 0.075 Uiso 1 1 calc R U . . .
O2 O 0.4423(16) 0.5616(2) 0.6703(6) 0.051(3) Uani 0.569(16) 1 d . . P A 1
O3 O 0.1142(14) 0.5685(2) 0.5728(6) 0.058(3) Uani 0.569(16) 1 d . . P A 1
O1W O 0.7034(5) 0.57226(10) 0.5196(4) 0.0698(10) Uani 1 1 d D . . . .
O2W O 0.7474(4) 0.62761(8) 0.3013(2) 0.0365(6) Uani 1 1 d . . . . .
O3W O 0.9121(8) 0.51251(19) 0.5077(6) 0.071(2) Uani 0.5 1 d . . P . .
O2A O 0.5573(17) 0.5760(3) 0.6885(6) 0.039(3) Uani 0.431(16) 1 d . . P A -1
O3A O 0.2404(19) 0.5525(3) 0.6127(9) 0.061(4) Uani 0.431(16) 1 d . . P A -1
S1A S 0.363(4) 0.5863(3) 0.6405(8) 0.032(2) Uani 0.43(4) 1 d . . P A -1
H1WA H 0.795(4) 0.5614(12) 0.519(4) 0.049 Uiso 1 1 d D U . . .
H1WB H 0.652(5) 0.5637(13) 0.566(3) 0.049 Uiso 1 1 d D U . . .
H2WA H 0.770(6) 0.6066(7) 0.275(3) 0.049 Uiso 1 1 d D U . . .
H2WB H 0.699(5) 0.6418(10) 0.247(3) 0.049 Uiso 1 1 d D U . . .

loop_
_atom_site_aniso_label
_atom_site_aniso_U_11
_atom_site_aniso_U_22
_atom_site_aniso_U_33
_atom_site_aniso_U_23
_atom_site_aniso_U_13
_atom_site_aniso_U_12
Cd1 0.02732(14) 0.02461(13) 0.02545(14) -0.00243(11) 0.00427(10) 0.00014(11)
S2 0.0346(5) 0.0399(6) 0.0318(5) 0.0000(4) 0.0015(4) -0.0077(4)
S1 0.038(5) 0.0289(12) 0.0341(14) -0.0034(9) 0.016(2) 0.0057(18)
O1 0.0462(16) 0.0525(18) 0.0347(15) 0.0120(13) 0.0184(13) 0.0117(13)
O4 0.0328(15) 0.0582(19) 0.0597(19) 0.0026(15) 0.0153(14) -0.0121(14)
N2 0.0294(16) 0.0222(15) 0.0297(16) -0.0038(12) 0.0064(13) -0.0031(12)
O6 0.062(2) 0.0517(19) 0.0544(19) -0.0242(15) 0.0197(16) -0.0109(15)
N3 0.0421(19) 0.0289(17) 0.0299(17) -0.0031(13) 0.0062(15) -0.0055(14)
N1 0.0256(16) 0.0326(17) 0.0287(16) -0.0072(13) 0.0012(13) -0.0029(13)
O8 0.0264(15) 0.062(2) 0.090(3) 0.0045(19) 0.0162(16) -0.0060(14)
O5 0.066(2) 0.066(2) 0.051(2) 0.0206(16) -0.0189(16) -0.0201(17)
O7 0.0487(19) 0.079(2) 0.058(2) -0.0233(17) 0.0300(17) -0.0022(16)
N4 0.052(2) 0.046(2) 0.039(2) -0.0121(17) 0.0097(17) 0.0019(17)
C14 0.0269(18) 0.0270(18) 0.0195(17) 0.0008(14) 0.0056(15) -0.0007(15)
C9 0.0299(19) 0.0241(18) 0.0228(18) 0.0000(14) 0.0035(15) -0.0009(15)
C15 0.0236(18) 0.032(2) 0.041(2) -0.0069(17) 0.0065(16) 0.0008(16)
C3 0.0269(19) 0.0301(19) 0.0257(18) 0.0004(15) 0.0052(15) -0.0027(15)
C19 0.033(2) 0.0269(19) 0.0284(19) -0.0012(15) 0.0029(16) -0.0017(16)
C24 0.037(2) 0.030(2) 0.032(2) -0.0040(16) 0.0053(17) 0.0017(17)
C2 0.030(2) 0.037(2) 0.029(2) 0.0012(16) 0.0112(16) 0.0021(16)
C12 0.029(2) 0.031(2) 0.035(2) 0.0001(16) 0.0048(17) 0.0007(16)
C16 0.030(2) 0.026(2) 0.044(2) -0.0071(17) 0.0078(18) -0.0004(16)
C10 0.028(2) 0.046(2) 0.039(2) -0.0138(18) 0.0117(17) -0.0054(18)
C7 0.028(2) 0.037(2) 0.041(2) -0.0099(18) 0.0087(17) -0.0069(17)
C8 0.034(2) 0.036(2) 0.040(2) -0.0119(17) 0.0136(18) -0.0029(17)
C11 0.035(2) 0.044(2) 0.033(2) -0.0156(18) 0.0077(17) -0.0022(18)
C4 0.034(2) 0.034(2) 0.030(2) -0.0024(16) 0.0142(17) -0.0009(16)
C13 0.031(2) 0.0244(19) 0.036(2) -0.0019(15) 0.0106(17) 0.0040(15)
C1 0.025(2) 0.043(2) 0.042(2) 0.0108(18) 0.0051(18) -0.0020(17)
C17 0.058(3) 0.025(2) 0.038(2) 0.0006(17) 0.006(2) -0.0023(19)
C6 0.040(2) 0.036(2) 0.033(2) 0.0052(17) -0.0046(18) -0.0147(18)
C18 0.063(3) 0.031(2) 0.027(2) -0.0002(16) 0.0046(19) -0.0045(19)
C5 0.052(2) 0.032(2) 0.027(2) 0.0014(15) 0.0142(18) -0.0035(18)
C23 0.102(4) 0.033(2) 0.035(2) -0.0033(19) 0.004(3) 0.006(2)
C21 0.096(4) 0.036(2) 0.025(2) 0.0017(18) 0.004(2) -0.019(2)
C26 0.092(4) 0.034(2) 0.054(3) -0.013(2) 0.032(3) -0.005(2)
C25 0.084(3) 0.033(2) 0.038(2) -0.0036(18) 0.022(2) -0.001(2)
C20 0.104(4) 0.025(2) 0.034(2) 0.0014(18) 0.002(2) -0.009(2)
C22 0.104(4) 0.047(3) 0.029(2) -0.005(2) 0.004(3) 0.010(3)
O2 0.071(7) 0.036(4) 0.050(4) 0.015(3) 0.023(4) 0.034(5)
O3 0.056(5) 0.060(4) 0.063(4) -0.033(3) 0.022(4) -0.016(4)
O1W 0.054(2) 0.049(2) 0.094(3) 0.020(2) -0.005(2) 0.0152(18)
O2W 0.0426(16) 0.0385(16) 0.0298(14) -0.0081(12) 0.0115(12) -0.0030(14)
O3W 0.058(4) 0.054(4) 0.091(5) -0.019(4) 0.000(4) 0.013(3)
O2A 0.041(6) 0.040(5) 0.039(4) -0.005(3) 0.014(4) 0.010(4)
O3A 0.069(10) 0.046(5) 0.076(6) -0.026(5) 0.034(6) -0.028(6)
S1A 0.036(6) 0.036(2) 0.029(2) -0.0035(16) 0.015(3) -0.003(3)

loop_
_atom_type_symbol
_atom_type_description
_atom_type_scat_dispersion_real
_atom_type_scat_dispersion_imag
_atom_type_scat_source
C C 0.0033 0.0016 'International Tables Vol C Tables 4.2.6.8 and 6.1.1.4'
H H 0.0000 0.0000 'International Tables Vol C Tables 4.2.6.8 and 6.1.1.4'
Cd Cd -0.8075 1.2024 'International Tables Vol C Tables 4.2.6.8 and 6.1.1.4'
N N 0.0061 0.0033 'International Tables Vol C Tables 4.2.6.8 and 6.1.1.4'
O O 0.0106 0.0060 'International Tables Vol C Tables 4.2.6.8 and 6.1.1.4'
S S 0.1246 0.1234 'International Tables Vol C Tables 4.2.6.8 and 6.1.1.4'

loop_
_geom_angle_atom_site_label_1
_geom_angle_atom_site_label_2
_geom_angle_atom_site_label_3
_geom_angle
_geom_angle_site_symmetry_1
_geom_angle_site_symmetry_3
_geom_angle_publ_flag
O1 Cd1 N3 93.32(10) . . ?
N2 Cd1 O1 87.21(9) 4_475 . ?
N2 Cd1 N3 89.50(10) 4_475 . ?
N2 Cd1 N1 91.18(10) 4_475 . ?
N2 Cd1 O2W 97.12(10) 4_475 . ?
N1 Cd1 O1 97.19(10) . . ?
N1 Cd1 N3 169.49(10) . . ?
O1W Cd1 O1 86.42(12) . . ?
O1W Cd1 N2 173.56(12) . 4_475 ?
O1W Cd1 N3 89.92(13) . . ?
O1W Cd1 N1 90.55(13) . . ?
O1W Cd1 O2W 89.19(12) . . ?
O2W Cd1 O1 174.76(10) . . ?
O2W Cd1 N3 83.79(10) . . ?
O2W Cd1 N1 85.71(10) . . ?
O4 S2 O6 113.28(18) . . ?
O4 S2 O5 113.20(19) . . ?
O4 S2 C3 106.66(17) . . ?
O6 S2 C3 104.77(17) . . ?
O5 S2 O6 112.5(2) . . ?
O5 S2 C3 105.58(17) . . ?
O1 S1 C5 107.8(3) . . ?
O1 S1 O2 109.7(12) . . ?
O1 S1 O3 111.6(9) . . ?
O1 S1 O2A 89.4(10) . . ?
C5 S1 O2A 95.1(7) . . ?
O2 S1 C5 104.0(8) . . ?
O2 S1 O2A 26.6(5) . . ?
O3 S1 C5 110.6(10) . . ?
O3 S1 O2 112.7(5) . . ?
O3 S1 O2A 138.4(5) . . ?
O3A S1 O1 130.8(5) . . ?
O3A S1 C5 120.9(6) . . ?
O3A S1 O2 66.7(7) . . ?
O3A S1 O3 46.1(7) . . ?
O3A S1 O2A 92.9(10) . . ?
S1A S1 O1 84.7(16) . . ?
S1A S1 C5 96.8(15) . . ?
S1A S1 O2 30.1(11) . . ?
S1A S1 O3 140.5(13) . . ?
S1A S1 O2A 4.6(10) . . ?
S1A S1 O3A 95.6(13) . . ?
S1 O1 Cd1 142.0(6) . . ?
S1 O1 S1A 21.6(2) . . ?
S1A O1 Cd1 124.0(9) . . ?
C12 N2 Cd1 123.3(2) . 4_676 ?
C12 N2 C16 116.6(3) . . ?
C16 N2 Cd1 120.0(2) . 4_676 ?
C17 N3 Cd1 118.6(2) . . ?
C21 N3 Cd1 122.2(3) . . ?
C21 N3 C17 116.4(3) . . ?
C7 N1 Cd1 122.8(2) . . ?
C11 N1 Cd1 120.3(2) . . ?
C11 N1 C7 116.6(3) . . ?
C1 O8 H8 109.5 . . ?
C2 O7 H7 109.5 . . ?
C26 N4 C22 116.0(4) . . ?
C15 C14 C9 121.5(3) . . ?
C13 C14 C9 121.6(3) . . ?
C13 C14 C15 116.9(3) . . ?
C10 C9 C14 121.0(3) . . ?
C8 C9 C14 122.0(3) . . ?
C8 C9 C10 117.0(3) . . ?
C14 C15 H15 119.9 . . ?
C16 C15 C14 120.2(3) . . ?
C16 C15 H15 119.9 . . ?
C2 C3 S2 119.9(3) . . ?
C4 C3 S2 120.3(3) . . ?
C4 C3 C2 119.8(3) . . ?
C18 C19 C24 121.8(3) . . ?
C20 C19 C24 122.6(3) . . ?
C20 C19 C18 115.5(3) . . ?
C23 C24 C19 122.5(3) . . ?
C23 C24 C25 115.8(4) . . ?
C25 C24 C19 121.6(3) . . ?
O7 C2 C3 124.1(3) . . ?
O7 C2 C1 116.1(3) . . ?
C1 C2 C3 119.8(3) . . ?
N2 C12 H12 118.1 . . ?
N2 C12 C13 123.8(3) . . ?
C13 C12 H12 118.1 . . ?
N2 C16 C15 123.1(3) . . ?
N2 C16 H16 118.4 . . ?
C15 C16 H16 118.4 . . ?
C9 C10 H10 120.4 . . ?
C11 C10 C9 119.3(3) . . ?
C11 C10 H10 120.4 . . ?
N1 C7 H7A 118.4 . . ?
N1 C7 C8 123.3(3) . . ?
C8 C7 H7A 118.4 . . ?
C9 C8 H8A 120.0 . . ?
C7 C8 C9 120.0(3) . . ?
C7 C8 H8A 120.0 . . ?
N1 C11 C10 123.9(3) . . ?
N1 C11 H11 118.1 . . ?
C10 C11 H11 118.1 . . ?
C3 C4 H4 120.3 . . ?
C5 C4 C3 119.5(3) . . ?
C5 C4 H4 120.3 . . ?
C14 C13 H13 120.3 . . ?
C12 C13 C14 119.3(3) . . ?
C12 C13 H13 120.3 . . ?
O8 C1 C2 120.2(4) . . ?
O8 C1 C6 119.4(4) . . ?
C6 C1 C2 120.4(3) . . ?
N3 C17 H17 118.2 . . ?
N3 C17 C18 123.6(4) . . ?
C18 C17 H17 118.2 . . ?
C1 C6 H6 120.4 . . ?
C1 C6 C5 119.2(3) . . ?
C5 C6 H6 120.4 . . ?
C19 C18 H18 119.8 . . ?
C17 C18 C19 120.4(4) . . ?
C17 C18 H18 119.8 . . ?
S1 C5 S1A 17.05(16) . . ?
C4 C5 S1 124.9(7) . . ?
C4 C5 C6 121.3(3) . . ?
C4 C5 S1A 109.8(7) . . ?
C6 C5 S1 113.3(7) . . ?
C6 C5 S1A 128.8(7) . . ?
C24 C23 H23 119.5 . . ?
C24 C23 C22 120.9(4) . . ?
C22 C23 H23 119.5 . . ?
N3 C21 H21 118.4 . . ?
N3 C21 C20 123.3(4) . . ?
C20 C21 H21 118.4 . . ?
N4 C26 H26 117.9 . . ?
N4 C26 C25 124.2(4) . . ?
C25 C26 H26 117.9 . . ?
C24 C25 C26 119.4(4) . . ?
C24 C25 H25 120.3 . . ?
C26 C25 H25 120.3 . . ?
C19 C20 H20 119.7 . . ?
C21 C20 C19 120.7(4) . . ?
C21 C20 H20 119.7 . . ?
N4 C22 C23 123.7(4) . . ?
N4 C22 H22 118.2 . . ?
C23 C22 H22 118.2 . . ?
S1 O2 O3A 50.5(7) . . ?
O2A O2 S1 110.0(9) . . ?
O2A O2 O3A 158.4(10) . . ?
O2A O2 S1A 94.3(13) . . ?
S1A O2 S1 15.8(6) . . ?
S1A O2 O3A 65.7(10) . . ?
S1 O3 S1A 10.6(3) . . ?
O3A O3 S1 58.1(7) . . ?
O3A O3 S1A 48.0(7) . . ?
Cd1 O1W H1WA 136(3) . . ?
Cd1 O1W H1WB 110(3) . . ?
H1WA O1W H1WB 114(4) . . ?
Cd1 O2W H2WA 116(3) . . ?
Cd1 O2W H2WB 105(3) . . ?
H2WA O2W H2WB 108(3) . . ?
O2 O2A S1 43.4(6) . . ?
O2 O2A S1A 44.7(7) . . ?
S1A O2A S1 1.8(4) . . ?
S1 O3A O2 62.8(10) . . ?
S1 O3A S1A 22.6(3) . . ?
O3 O3A S1 75.8(12) . . ?
O3 O3A O2 138.6(9) . . ?
O3 O3A S1A 98.0(13) . . ?
S1A O3A O2 40.5(11) . . ?
S1 S1A O1 73.7(18) . . ?
S1 S1A C5 66.1(15) . . ?
S1 S1A O2 134.1(14) . . ?
S1 S1A O3 28.9(10) . . ?
S1 S1A O2A 173.6(14) . . ?
S1 S1A O3A 61.8(11) . . ?
O1 S1A C5 98.5(10) . . ?
O1 S1A O3 88.4(11) . . ?
C5 S1A O3 87.5(10) . . ?
O2 S1A O1 140.3(15) . . ?
O2 S1A C5 117.7(6) . . ?
O2 S1A O3 107.7(8) . . ?
O2 S1A O2A 41.0(11) . . ?
O2 S1A O3A 73.8(7) . . ?
O2A S1A O1 112.7(11) . . ?
O2A S1A C5 111.4(7) . . ?
O2A S1A O3 148.0(8) . . ?
O3A S1A O1 114.6(13) . . ?
O3A S1A C5 103.7(11) . . ?
O3A S1A O3 33.9(7) . . ?
O3A S1A O2A 114.3(13) . . ?

loop_
_geom_bond_atom_site_label_1
_geom_bond_atom_site_label_2
_geom_bond_distance
_geom_bond_site_symmetry_2
_geom_bond_publ_flag
Cd1 O1 2.336(2) . ?
Cd1 N2 2.315(3) 4_475 ?
Cd1 N3 2.358(3) . ?
Cd1 N1 2.333(3) . ?
Cd1 O1W 2.290(3) . ?
Cd1 O2W 2.333(3) . ?
S2 O4 1.440(3) . ?
S2 O6 1.454(3) . ?
S2 O5 1.441(3) . ?
S2 C3 1.780(4) . ?
S1 O1 1.443(6) . ?
S1 C5 1.728(6) . ?
S1 O2 1.463(17) . ?
S1 O3 1.45(2) . ?
S1 O2A 2.00(2) . ?
S1 O3A 1.269(10) . ?
S1 S1A 0.554(8) . ?
O1 S1A 1.498(12) . ?
N2 C12 1.332(4) . ?
N2 C16 1.346(4) . ?
N3 C17 1.329(5) . ?
N3 C21 1.327(5) . ?
N1 C7 1.334(4) . ?
N1 C11 1.332(4) . ?
O8 H8 0.8200 . ?
O8 C1 1.356(4) . ?
O7 H7 0.8200 . ?
O7 C2 1.342(4) . ?
N4 C26 1.316(5) . ?
N4 C22 1.317(5) . ?
C14 C9 1.487(4) . ?
C14 C15 1.391(5) . ?
C14 C13 1.383(5) . ?
C9 C10 1.384(5) . ?
C9 C8 1.381(5) . ?
C15 H15 0.9300 . ?
C15 C16 1.366(5) . ?
C3 C2 1.395(5) . ?
C3 C4 1.393(5) . ?
C19 C24 1.482(5) . ?
C19 C18 1.381(5) . ?
C19 C20 1.380(5) . ?
C24 C23 1.366(5) . ?
C24 C25 1.378(5) . ?
C2 C1 1.390(5) . ?
C12 H12 0.9300 . ?
C12 C13 1.381(5) . ?
C16 H16 0.9300 . ?
C10 H10 0.9300 . ?
C10 C11 1.379(5) . ?
C7 H7A 0.9300 . ?
C7 C8 1.375(5) . ?
C8 H8A 0.9300 . ?
C11 H11 0.9300 . ?
C4 H4 0.9300 . ?
C4 C5 1.374(5) . ?
C13 H13 0.9300 . ?
C1 C6 1.381(5) . ?
C17 H17 0.9300 . ?
C17 C18 1.376(5) . ?
C6 H6 0.9300 . ?
C6 C5 1.388(5) . ?
C18 H18 0.9300 . ?
C5 S1A 1.876(14) . ?
C23 H23 0.9300 . ?
C23 C22 1.376(6) . ?
C21 H21 0.9300 . ?
C21 C20 1.379(5) . ?
C26 H26 0.9300 . ?
C26 C25 1.389(5) . ?
C25 H25 0.9300 . ?
C20 H20 0.9300 . ?
C22 H22 0.9300 . ?
O2 O2A 0.952(7) . ?
O2 O3A 1.510(11) . ?
O2 S1A 1.02(2) . ?
O3 O3A 1.076(9) . ?
O3 S1A 1.91(2) . ?
O1W H1WA 0.770(18) . ?
O1W H1WB 0.788(18) . ?
O2W H2WA 0.798(18) . ?
O2W H2WB 0.804(18) . ?
O3W O3W 1.588(12) 3_766 ?
O2A S1A 1.45(3) . ?
O3A S1A 1.433(13) . ?

loop_
_geom_torsion_atom_site_label_1
_geom_torsion_atom_site_label_2
_geom_torsion_atom_site_label_3
_geom_torsion_atom_site_label_4
_geom_torsion
_geom_torsion_site_symmetry_1
_geom_torsion_site_symmetry_2
_geom_torsion_site_symmetry_3
_geom_torsion_site_symmetry_4
_geom_torsion_publ_flag
Cd1 O1 S1A S1 -151.5(12) . . . . ?
Cd1 O1 S1A C5 146.6(6) . . . . ?
Cd1 O1 S1A O2 -10(2) . . . . ?
Cd1 O1 S1A O3 -126.2(7) . . . . ?
Cd1 O1 S1A O2A 29.0(6) . . . . ?
Cd1 O1 S1A O3A -104.1(16) . . . . ?
Cd1 N2 C12 C13 -177.7(3) 4_676 . . . ?
Cd1 N2 C16 C15 179.0(3) 4_676 . . . ?
Cd1 N3 C17 C18 159.3(3) . . . . ?
Cd1 N3 C21 C20 -158.7(4) . . . . ?
Cd1 N1 C7 C8 -172.8(3) . . . . ?
Cd1 N1 C11 C10 173.0(3) . . . . ?
S2 C3 C2 O7 3.3(5) . . . . ?
S2 C3 C2 C1 -177.1(3) . . . . ?
S2 C3 C4 C5 178.2(3) . . . . ?
S1 O1 S1A C5 -62.0(16) . . . . ?
S1 O1 S1A O2 142(2) . . . . ?
S1 O1 S1A O3 25.2(9) . . . . ?
S1 O1 S1A O2A -179.5(16) . . . . ?
S1 O1 S1A O3A 47.4(11) . . . . ?
S1 C5 S1A O1 67.8(19) . . . . ?
S1 C5 S1A O2 -128.9(16) . . . . ?
S1 C5 S1A O3 -20.1(10) . . . . ?
S1 C5 S1A O2A -173.6(16) . . . . ?
S1 C5 S1A O3A -50.2(11) . . . . ?
S1 O2 O2A S1A -1.7(5) . . . . ?
S1 O2 O3A O3 3.6(10) . . . . ?
S1 O2 O3A S1A 5.0(6) . . . . ?
S1 O2 S1A O1 -124(3) . . . . ?
S1 O2 S1A C5 83(2) . . . . ?
S1 O2 S1A O3 -13.9(14) . . . . ?
S1 O2 S1A O2A 174.0(17) . . . . ?
S1 O2 S1A O3A -14.5(15) . . . . ?
S1 O3 O3A O2 -3.3(10) . . . . ?
S1 O3 O3A S1A -4.3(4) . . . . ?
S1 O2A S1A O1 175(100) . . . . ?
S1 O2A S1A C5 66(14) . . . . ?
S1 O2A S1A O2 -42(14) . . . . ?
S1 O2A S1A O3 -57(14) . . . . ?
S1 O2A S1A O3A -51(14) . . . . ?
S1 O3A S1A O1 -53.3(15) . . . . ?
S1 O3A S1A C5 52.9(12) . . . . ?
S1 O3A S1A O2 168.3(13) . . . . ?
S1 O3A S1A O3 -10.8(11) . . . . ?
S1 O3A S1A O2A 174.3(13) . . . . ?
O1 S1 C5 C4 -56.5(13) . . . . ?
O1 S1 C5 C6 115.4(10) . . . . ?
O1 S1 C5 S1A -87(2) . . . . ?
O1 S1 O2 O2A 42.2(10) . . . . ?
O1 S1 O2 O3A -127.0(6) . . . . ?
O1 S1 O2 S1A 35.9(15) . . . . ?
O1 S1 O3 O3A 126.4(9) . . . . ?
O1 S1 O3 S1A 109(2) . . . . ?
O1 S1 O3A O2 96(2) . . . . ?
O1 S1 O3A O3 -81.1(19) . . . . ?
O1 S1 O3A S1A 88(2) . . . . ?
O1 S1 S1A C5 107.4(4) . . . . ?
O1 S1 S1A O2 -146.4(13) . . . . ?
O1 S1 S1A O3 -118.1(15) . . . . ?
O1 S1 S1A O3A -130.6(5) . . . . ?
O4 S2 C3 C2 -148.1(3) . . . . ?
O4 S2 C3 C4 32.7(3) . . . . ?
N2 C12 C13 C14 -0.9(5) . . . . ?
O6 S2 C3 C2 -27.7(3) . . . . ?
O6 S2 C3 C4 153.1(3) . . . . ?
N3 C17 C18 C19 -0.4(7) . . . . ?
N3 C21 C20 C19 0.7(8) . . . . ?
N1 C7 C8 C9 -0.2(6) . . . . ?
O8 C1 C6 C5 179.9(3) . . . . ?
O5 S2 C3 C2 91.2(3) . . . . ?
O5 S2 C3 C4 -88.0(3) . . . . ?
O7 C2 C1 O8 -1.9(5) . . . . ?
O7 C2 C1 C6 178.1(3) . . . . ?
N4 C26 C25 C24 0.0(7) . . . . ?
C14 C9 C10 C11 -177.7(3) . . . . ?
C14 C9 C8 C7 177.7(3) . . . . ?
C14 C15 C16 N2 -1.6(6) . . . . ?
C9 C14 C15 C16 -177.7(3) . . . . ?
C9 C14 C13 C12 178.9(3) . . . . ?
C9 C10 C11 N1 0.2(6) . . . . ?
C15 C14 C9 C10 144.0(4) . . . . ?
C15 C14 C9 C8 -34.7(5) . . . . ?
C15 C14 C13 C12 -0.3(5) . . . . ?
C3 C2 C1 O8 178.5(3) . . . . ?
C3 C2 C1 C6 -1.5(6) . . . . ?
C3 C4 C5 S1 170.6(4) . . . . ?
C3 C4 C5 C6 -0.7(6) . . . . ?
C3 C4 C5 S1A 179.6(5) . . . . ?
C19 C24 C23 C22 177.5(4) . . . . ?
C19 C24 C25 C26 -177.6(4) . . . . ?
C24 C19 C18 C17 -175.8(4) . . . . ?
C24 C19 C20 C21 175.7(4) . . . . ?
C24 C23 C22 N4 0.3(8) . . . . ?
C2 C3 C4 C5 -1.0(5) . . . . ?
C2 C1 C6 C5 -0.2(6) . . . . ?
C12 N2 C16 C15 0.4(5) . . . . ?
C16 N2 C12 C13 0.8(5) . . . . ?
C10 C9 C8 C7 -1.0(5) . . . . ?
C7 N1 C11 C10 -1.3(6) . . . . ?
C8 C9 C10 C11 1.0(5) . . . . ?
C11 N1 C7 C8 1.3(6) . . . . ?
C4 C3 C2 O7 -177.5(4) . . . . ?
C4 C3 C2 C1 2.1(5) . . . . ?
C4 C5 S1A S1 -154.1(12) . . . . ?
C4 C5 S1A O1 -86.2(11) . . . . ?
C4 C5 S1A O2 77.0(14) . . . . ?
C4 C5 S1A O3 -174.2(4) . . . . ?
C4 C5 S1A O2A 32.3(7) . . . . ?
C4 C5 S1A O3A 155.7(11) . . . . ?
C13 C14 C9 C10 -35.2(5) . . . . ?
C13 C14 C9 C8 146.2(4) . . . . ?
C13 C14 C15 C16 1.5(5) . . . . ?
C1 C6 C5 S1 -171.0(4) . . . . ?
C1 C6 C5 C4 1.3(6) . . . . ?
C1 C6 C5 S1A -179.1(7) . . . . ?
C17 N3 C21 C20 1.9(7) . . . . ?
C6 C5 S1A S1 26.3(16) . . . . ?
C6 C5 S1A O1 94.1(7) . . . . ?
C6 C5 S1A O2 -102.6(18) . . . . ?
C6 C5 S1A O3 6.1(8) . . . . ?
C6 C5 S1A O2A -147.3(6) . . . . ?
C6 C5 S1A O3A -23.9(15) . . . . ?
C18 C19 C24 C23 1.3(6) . . . . ?
C18 C19 C24 C25 179.3(4) . . . . ?
C18 C19 C20 C21 -3.1(7) . . . . ?
C5 S1 O1 Cd1 135.5(4) . . . . ?
C5 S1 O1 S1A 95.5(19) . . . . ?
C5 S1 O2 O2A -72.8(9) . . . . ?
C5 S1 O2 O3A 117.9(8) . . . . ?
C5 S1 O2 S1A -79.2(19) . . . . ?
C5 S1 O3 O3A -113.5(7) . . . . ?
C5 S1 O3 S1A -130.9(19) . . . . ?
C5 S1 O3A O2 -92.8(13) . . . . ?
C5 S1 O3A O3 89.6(15) . . . . ?
C5 S1 O3A S1A -101.4(17) . . . . ?
C5 S1 S1A O1 -107.4(4) . . . . ?
C5 S1 S1A O2 106.3(14) . . . . ?
C5 S1 S1A O3 134.6(17) . . . . ?
C5 S1 S1A O3A 122.1(7) . . . . ?
C23 C24 C25 C26 0.4(6) . . . . ?
C21 N3 C17 C18 -2.1(6) . . . . ?
C26 N4 C22 C23 0.2(7) . . . . ?
C25 C24 C23 C22 -0.6(7) . . . . ?
C20 C19 C24 C23 -177.4(4) . . . . ?
C20 C19 C24 C25 0.5(6) . . . . ?
C20 C19 C18 C17 3.0(6) . . . . ?
C22 N4 C26 C25 -0.3(7) . . . . ?
O2 S1 O1 Cd1 22.9(13) . . . . ?
O2 S1 O1 S1A -17.2(9) . . . . ?
O2 S1 C5 C4 59.8(7) . . . . ?
O2 S1 C5 C6 -128.2(8) . . . . ?
O2 S1 C5 S1A 29.8(10) . . . . ?
O2 S1 O3 O3A 2.5(7) . . . . ?
O2 S1 O3 S1A -14.9(15) . . . . ?
O2 S1 O3A O3 -177.5(7) . . . . ?
O2 S1 O3A S1A -8.6(9) . . . . ?
O2 S1 S1A O1 146.4(13) . . . . ?
O2 S1 S1A C5 -106.3(14) . . . . ?
O2 S1 S1A O3 28(3) . . . . ?
O2 S1 S1A O3A 15.8(17) . . . . ?
O2 O2A S1A O1 -142.2(8) . . . . ?
O2 O2A S1A C5 108.2(7) . . . . ?
O2 O2A S1A O3 -14.3(12) . . . . ?
O2 O2A S1A O3A -8.9(8) . . . . ?
O2 O3A S1A S1 -168.3(13) . . . . ?
O2 O3A S1A O1 138.4(16) . . . . ?
O2 O3A S1A C5 -115.4(8) . . . . ?
O2 O3A S1A O3 -179.1(8) . . . . ?
O2 O3A S1A O2A 6.1(6) . . . . ?
O3 S1 O1 Cd1 -102.8(14) . . . . ?
O3 S1 O1 S1A -142.8(12) . . . . ?
O3 S1 C5 C4 -178.9(6) . . . . ?
O3 S1 C5 C6 -6.9(8) . . . . ?
O3 S1 C5 S1A 151.0(14) . . . . ?
O3 S1 O2 O2A 167.3(7) . . . . ?
O3 S1 O2 O3A -1.9(6) . . . . ?
O3 S1 O2 S1A 160.9(19) . . . . ?
O3 S1 O3A O2 177.5(7) . . . . ?
O3 S1 O3A S1A 169.0(11) . . . . ?
O3 S1 S1A O1 118.1(15) . . . . ?
O3 S1 S1A C5 -134.6(17) . . . . ?
O3 S1 S1A O2 -28(3) . . . . ?
O3 S1 S1A O3A -12.5(13) . . . . ?
O3 O3A S1A S1 10.8(11) . . . . ?
O3 O3A S1A O1 -42.5(15) . . . . ?
O3 O3A S1A C5 63.7(11) . . . . ?
O3 O3A S1A O2 179.1(8) . . . . ?
O3 O3A S1A O2A -174.9(7) . . . . ?
O2A S1 O1 Cd1 40.4(9) . . . . ?
O2A S1 O1 S1A 0.4(10) . . . . ?
O2A S1 C5 C4 34.4(5) . . . . ?
O2A S1 C5 C6 -153.6(5) . . . . ?
O2A S1 C5 S1A 4.3(11) . . . . ?
O2A S1 O2 O3A -169.2(9) . . . . ?
O2A S1 O2 S1A -6.4(18) . . . . ?
O2A S1 O3 O3A 11.0(9) . . . . ?
O2A S1 O3 S1A -6.4(14) . . . . ?
O2A S1 O3A O2 4.8(4) . . . . ?
O2A S1 O3A O3 -172.7(6) . . . . ?
O2A S1 O3A S1A -3.8(9) . . . . ?
O2A S1 S1A O1 -176(100) . . . . ?
O2A S1 S1A C5 -68(15) . . . . ?
O2A S1 S1A O2 38(13) . . . . ?
O2A S1 S1A O3 66(15) . . . . ?
O2A S1 S1A O3A 54(14) . . . . ?
O2A O2 O3A S1 -28(2) . . . . ?
O2A O2 O3A O3 -25(3) . . . . ?
O2A O2 O3A S1A -23(2) . . . . ?
O2A O2 S1A S1 -174.0(17) . . . . ?
O2A O2 S1A O1 62(2) . . . . ?
O2A O2 S1A C5 -91.2(13) . . . . ?
O2A O2 S1A O3 172.1(7) . . . . ?
O2A O2 S1A O3A 171.6(8) . . . . ?
O3A S1 O1 Cd1 -53(3) . . . . ?
O3A S1 O1 S1A -92.9(18) . . . . ?
O3A S1 C5 C4 130.8(15) . . . . ?
O3A S1 C5 C6 -57.2(17) . . . . ?
O3A S1 C5 S1A 100.7(15) . . . . ?
O3A S1 O2 O2A 169.2(9) . . . . ?
O3A S1 O2 S1A 162.8(18) . . . . ?
O3A S1 O3 S1A -17.4(18) . . . . ?
O3A S1 S1A O1 130.6(5) . . . . ?
O3A S1 S1A C5 -122.1(7) . . . . ?
O3A S1 S1A O2 -15.8(17) . . . . ?
O3A S1 S1A O3 12.5(13) . . . . ?
O3A O2 O2A S1 23.0(19) . . . . ?
O3A O2 O2A S1A 21(2) . . . . ?
O3A O2 S1A S1 14.5(15) . . . . ?
O3A O2 S1A O1 -109.2(18) . . . . ?
O3A O2 S1A C5 97.2(13) . . . . ?
O3A O2 S1A O3 0.5(5) . . . . ?
O3A O2 S1A O2A -171.6(8) . . . . ?
S1A S1 O1 Cd1 40.0(18) . . . . ?
S1A S1 C5 C4 30.1(13) . . . . ?
S1A S1 C5 C6 -157.9(13) . . . . ?
S1A S1 O2 O2A 6.4(18) . . . . ?
S1A S1 O2 O3A -162.8(18) . . . . ?
S1A S1 O3 O3A 17.4(18) . . . . ?
S1A S1 O3A O2 8.6(9) . . . . ?
S1A S1 O3A O3 -169.0(11) . . . . ?
S1A O2 O2A S1 1.7(5) . . . . ?
S1A O2 O3A S1 -5.0(5) . . . . ?
S1A O2 O3A O3 -1.4(12) . . . . ?
S1A O3 O3A S1 4.3(4) . . . . ?
S1A O3 O3A O2 0.9(8) . . . . ?
